data_4100081
loop_
_publ_author_name
'Hulme, Ashley T.'
'Tocher, Derek A.'

_journal_name_full 'Journal of the American Chemical Society'
_journal_paper_doi 10.1021/ja044336a
_journal_year 2005
_chemical_formula_moiety 'C4 H3 F N2 O2'
_chemical_formula_sum 'C4 H3 F N2 O2'
_chemical_formula_weight 130.08
_chemical_name_systematic
;
5-fluorouracil form II
;
_space_group_IT_number 14
_symmetry_cell_setting monoclinic
_symmetry_space_group_name_Hall '-P 2ybc'
_symmetry_space_group_name_H-M 'P 1 21/c 1'
_cell_angle_alpha 90.00
_cell_angle_beta 108.884(4)
_cell_angle_gamma 90.00
_cell_formula_units_Z 4
_cell_length_a 5.0433(12)
_cell_length_b 14.935(3)
_cell_length_c 6.6049(15)
_cell_measurement_temperature 150(2)
_cell_volume 470.72(19)
_cod_original_sg_symbol_Hall -P2ybc
_cod_original_sg_symbol_H-M 'P 21/c'
_cod_database_code 4100081

loop_
_symmetry_equiv_pos_as_xyz
'x, y, z'
'-x, y+1/2, -z+1/2'
'-x, -y, -z'
'x, -y-1/2, z-1/2'

loop_
_atom_site_label
_atom_site_type_symbol
_atom_site_fract_x
_atom_site_fract_y
_atom_site_fract_z
_atom_site_U_iso_or_equiv
_atom_site_adp_type
_atom_site_occupancy
_atom_site_symmetry_multiplicity
_atom_site_calc_flag
_atom_site_refinement_flags
_atom_site_disorder_assembly
_atom_site_disorder_group
F9 F 0.8019(3) 0.73240(10) 0.7536(3) 0.0314(4) Uani 1 1 d . . .
O8 O 1.0621(3) 0.88230(11) 0.9698(3) 0.0226(4) Uani 1 1 d . . .
O7 O 0.2724(4) 1.04662(12) 0.6714(3) 0.0254(4) Uani 1 1 d . . .
N2 N 0.6616(4) 0.96270(14) 0.8193(3) 0.0187(4) Uani 1 1 d . . .
H2 H 0.733(7) 1.009(2) 0.879(5) 0.023(7) Uiso 1 1 d . . .
N1 N 0.2660(4) 0.89970(14) 0.5755(3) 0.0202(5) Uani 1 1 d . . .
H1 H 0.093(7) 0.9059(19) 0.488(5) 0.019(7) Uiso 1 1 d . . .
C6 C 0.3989(5) 0.81839(16) 0.5986(4) 0.0220(5) Uani 1 1 d . . .
H6 H 0.300(7) 0.768(2) 0.502(6) 0.030(8) Uiso 1 1 d . . .
C5 C 0.6624(5) 0.81074(15) 0.7301(4) 0.0208(5) Uani 1 1 d . . .
C4 C 0.8160(5) 0.88544(15) 0.8515(4) 0.0181(5) Uani 1 1 d . . .
C2 C 0.3879(5) 0.97379(15) 0.6860(4) 0.0185(5) Uani 1 1 d . . .

loop_
_atom_site_aniso_label
_atom_site_aniso_U_11
_atom_site_aniso_U_22
_atom_site_aniso_U_33
_atom_site_aniso_U_23
_atom_site_aniso_U_13
_atom_site_aniso_U_12
F9 0.0267(8) 0.0153(7) 0.0437(10) -0.0040(6) -0.0002(7) 0.0058(6)
O8 0.0169(8) 0.0179(8) 0.0283(9) -0.0009(7) 0.0010(7) 0.0014(6)
O7 0.0213(9) 0.0188(9) 0.0300(10) -0.0019(7) -0.0002(7) 0.0038(7)
N2 0.0176(9) 0.0143(9) 0.0203(9) -0.0017(7) 0.0007(8) -0.0011(7)
N1 0.0161(9) 0.0195(10) 0.0218(10) -0.0015(8) 0.0014(8) 0.0006(8)
C6 0.0219(11) 0.0173(11) 0.0239(12) -0.0027(9) 0.0036(9) -0.0009(9)
C5 0.0222(11) 0.0138(10) 0.0250(12) 0.0005(9) 0.0056(9) 0.0015(9)
C4 0.0184(10) 0.0142(10) 0.0208(11) 0.0013(8) 0.0054(9) -0.0002(8)
C2 0.0171(10) 0.0178(11) 0.0190(10) 0.0020(8) 0.0035(8) 0.0021(8)
